data_1543383
loop_
_publ_author_name
'Spasyuk, Denis M.'
'Carpenter, Stephanie H.'
'Kefalidis, Christos E.'
'Piers, Warren E.'
'Neidig, Michael L.'
'Maron, Laurent'

_publ_section_title
;
 Facile hydrogen atom transfer to iron(III) imido radical complexes
 supported by a dianionic pentadentate ligand
;
_journal_coden_ASTM CSHCCN
_journal_issue 9
_journal_name_full 'Chemical Science'
_journal_page_first 5939
_journal_page_last 5944
_journal_paper_doi 10.1039/c6sc01433j
_journal_volume 7
_journal_year 2016
_chemical_formula_moiety 'C68 H63 B4 Fe2 N19 O2 S, C6 H6'
_chemical_formula_sum 'C74 H69 B4 Fe2 N19 O2 S'
_chemical_formula_weight 1443.48
_space_group_crystal_system triclinic
_space_group_IT_number 2
_space_group_name_Hall '-P 1'
_space_group_name_H-M_alt 'P -1'
_symmetry_space_group_name_Hall '-P 1'
_symmetry_space_group_name_H-M 'P -1'
_atom_sites_solution_hydrogens geom
_audit_creation_method SHELXL-2013
_audit_update_record
;
2015-11-27 deposited with the CCDC.
2016-05-31 downloaded from the CCDC.
;
_cell_angle_alpha 68.407(3)
_cell_angle_beta 83.226(3)
_cell_angle_gamma 68.207(3)
_cell_formula_units_Z 2
_cell_length_a 13.5661(12)
_cell_length_b 16.6230(14)
_cell_length_c 19.6115(17)
_cell_measurement_reflns_used 9905
_cell_measurement_temperature 173(2)
_cell_measurement_theta_max 71.50
_cell_measurement_theta_min 2.42
_cell_volume 3817.4(6)
_computing_cell_refinement 'Bruker SAINT'
_computing_data_collection 'Bruker APEX2'
_computing_data_reduction 'Bruker SAINT'
_computing_molecular_graphics 'Bruker SHELXTL'
_computing_publication_material 'LinXTL v.  5.3.8'
_computing_structure_refinement 'SHELXL-2013 (Sheldrick 2013)'
_computing_structure_solution 'SHELXS-97 (Sheldrick 2008)'
_diffrn_ambient_temperature 173(2)
_diffrn_measured_fraction_theta_full 0.965
_diffrn_measured_fraction_theta_max 0.940
_diffrn_measurement_device_type 'Bruker APEX-II CCD'
_diffrn_measurement_method '\f and \w scans'
_diffrn_radiation_type CuK\a
_diffrn_radiation_wavelength 1.54178
_diffrn_reflns_av_R_equivalents 0.0939
_diffrn_reflns_av_unetI/netI 0.0928
_diffrn_reflns_Laue_measured_fraction_full 0.965
_diffrn_reflns_Laue_measured_fraction_max 0.940
_diffrn_reflns_limit_h_max 16
_diffrn_reflns_limit_h_min -16
_diffrn_reflns_limit_k_max 20
_diffrn_reflns_limit_k_min -20
_diffrn_reflns_limit_l_max 24
_diffrn_reflns_limit_l_min -23
_diffrn_reflns_number 54443
_diffrn_reflns_point_group_measured_fraction_full 0.965
_diffrn_reflns_point_group_measured_fraction_max 0.940
_diffrn_reflns_theta_full 67.679
_diffrn_reflns_theta_max 72.913
_diffrn_reflns_theta_min 2.423
_exptl_absorpt_coefficient_mu 3.758
_exptl_absorpt_correction_T_max 0.7536
_exptl_absorpt_correction_T_min 0.4073
_exptl_absorpt_correction_type multi-scan
_exptl_absorpt_process_details 'Sadabs (Sheldrick, 1996)'
_exptl_crystal_colour Brown
_exptl_crystal_density_diffrn 1.256
_exptl_crystal_density_method 'not measured'
_exptl_crystal_description plate
_exptl_crystal_F_000 1500
_exptl_crystal_size_max 0.30
_exptl_crystal_size_mid 0.20
_exptl_crystal_size_min 0.10
_platon_squeeze_details
;
;
_refine_diff_density_max 1.564
_refine_diff_density_min -0.551
_refine_diff_density_rms 0.090
_refine_ls_extinction_method none
_refine_ls_goodness_of_fit_ref 0.963
_refine_ls_hydrogen_treatment constr
_refine_ls_matrix_type full
_refine_ls_number_parameters 1002
_refine_ls_number_reflns 14328
_refine_ls_number_restraints 1386
_refine_ls_restrained_S_all 0.931
_refine_ls_R_factor_all 0.1121
_refine_ls_R_factor_gt 0.0769
_refine_ls_shift/su_max 0.000
_refine_ls_shift/su_mean 0.000
_refine_ls_structure_factor_coef Fsqd
_refine_ls_weighting_details 'w=1/[\s^2^(Fo^2^)+(0.1228P)^2^] where P=(Fo^2^+2Fc^2^)/3'
_refine_ls_weighting_scheme calc
_refine_ls_wR_factor_gt 0.1918
_refine_ls_wR_factor_ref 0.2093
_reflns_Friedel_coverage 0.000
_reflns_number_gt 8717
_reflns_number_total 14328
_reflns_threshold_expression 'I > 2\s(I)'
_cod_data_source_file c6sc01433j2.cif
_cod_data_source_block 4
_cod_depositor_comments 'Adding full bibliography for 1543379--1543384.cif.'
_cod_database_code 1543383
_shelx_space_group_comment
;
The symmetry employed for this shelxl refinement is uniquely defined
by the following loop, which should always be used as a source of
symmetry information in preference to the above space-group names.
They are only intended as comments.
;
_shelx_estimated_absorpt_t_min 0.399
_shelx_estimated_absorpt_t_max 0.705
_shelxl_version_number 2013-4

loop_
_space_group_symop_operation_xyz
'x, y, z'
'-x, -y, -z'

loop_
_atom_site_label
_atom_site_type_symbol
_atom_site_fract_x
_atom_site_fract_y
_atom_site_fract_z
_atom_site_U_iso_or_equiv
_atom_site_adp_type
_atom_site_occupancy
_atom_site_site_symmetry_order
_atom_site_calc_flag
_atom_site_refinement_flags_posn
_atom_site_refinement_flags_adp
_atom_site_refinement_flags_occupancy
_atom_site_disorder_assembly
_atom_site_disorder_group
B1 B 0.4213(4) 1.0147(4) 0.1773(3) 0.0392(11) Uani 1 1 d . U . . .
B2 B 0.8330(4) 0.9020(4) 0.1896(3) 0.0451(12) Uani 1 1 d . U . . .
B3 B 0.4028(4) 0.6002(3) 0.1039(3) 0.0331(10) Uani 1 1 d . U . . .
B4 B 0.5621(4) 0.2855(3) 0.3158(3) 0.0380(11) Uani 1 1 d . U . . .
C1 C 0.5297(3) 1.0384(3) 0.1682(2) 0.0353(9) Uani 1 1 d . U . . .
C2 C 0.5257(4) 1.1290(3) 0.1430(3) 0.0427(11) Uani 1 1 d . U . . .
H2 H 0.4588 1.1781 0.1337 0.051 Uiso 1 1 calc R U . . .
C3 C 0.6177(4) 1.1493(3) 0.1312(3) 0.0448(11) Uani 1 1 d . U . . .
H3 H 0.6144 1.2116 0.1141 0.054 Uiso 1 1 calc R U . . .
C4 C 0.7143(4) 1.0775(3) 0.1447(3) 0.0439(11) Uani 1 1 d . U . . .
H4 H 0.7780 1.0907 0.1366 0.053 Uiso 1 1 calc R U . . .
C5 C 0.7195(4) 0.9868(3) 0.1698(2) 0.0379(10) Uani 1 1 d . U . . .
C6 C 0.3412(4) 0.9287(3) 0.3018(3) 0.0424(11) Uani 1 1 d . U . . .
H6 H 0.2701 0.9713 0.2954 0.051 Uiso 1 1 calc R U . . .
C7 C 0.3785(4) 0.8480(3) 0.3592(3) 0.0444(11) Uani 1 1 d . U . . .
H7 H 0.3401 0.8242 0.4005 0.053 Uiso 1 1 calc R U . . .
C8 C 0.4838(4) 0.8078(3) 0.3449(3) 0.0433(11) Uani 1 1 d . U . . .
H8 H 0.5308 0.7497 0.3753 0.052 Uiso 1 1 calc R U . . .
C9 C 0.3682(4) 0.9800(4) 0.0656(3) 0.0516(12) Uani 1 1 d . U . . .
H9 H 0.3034 1.0305 0.0492 0.062 Uiso 1 1 calc R U . . .
C10 C 0.4124(4) 0.9132(4) 0.0358(3) 0.0555(13) Uani 1 1 d . U . . .
H10 H 0.3866 0.9080 -0.0048 0.067 Uiso 1 1 calc R U . . .
C11 C 0.5047(4) 0.8534(4) 0.0785(3) 0.0541(13) Uani 1 1 d . U . . .
H11 H 0.5532 0.7986 0.0717 0.065 Uiso 1 1 calc R U . . .
C12 C 0.3186(4) 1.1057(3) 0.1714(3) 0.0418(10) Uani 1 1 d . U . . .
C13 C 0.2957(4) 1.1348(3) 0.2322(3) 0.0549(13) Uani 1 1 d . U . . .
H13 H 0.3414 1.0994 0.2743 0.066 Uiso 1 1 calc R U . . .
C14 C 0.2105(5) 1.2118(4) 0.2342(4) 0.0665(16) Uani 1 1 d . U . . .
H14 H 0.1979 1.2273 0.2772 0.080 Uiso 1 1 calc R U . . .
C15 C 0.1439(5) 1.2660(4) 0.1739(4) 0.0693(16) Uani 1 1 d . U . . .
H15 H 0.0831 1.3175 0.1756 0.083 Uiso 1 1 calc R U . . .
C16 C 0.1667(4) 1.2445(4) 0.1114(4) 0.0650(15) Uani 1 1 d . U . . .
H16 H 0.1235 1.2834 0.0685 0.078 Uiso 1 1 calc R U . . .
C17 C 0.2526(4) 1.1662(4) 0.1100(3) 0.0545(13) Uani 1 1 d . U . . .
H17 H 0.2668 1.1535 0.0657 0.065 Uiso 1 1 calc R U . . .
C18 C 0.7732(4) 0.7406(4) 0.3581(3) 0.0511(12) Uani 1 1 d . U . . .
H18 H 0.7279 0.7098 0.3873 0.061 Uiso 1 1 calc R U . . .
C19 C 0.8726(5) 0.7267(4) 0.3801(3) 0.0632(15) Uani 1 1 d . U . . .
H19 H 0.9086 0.6858 0.4255 0.076 Uiso 1 1 calc R U . . .
C20 C 0.9079(4) 0.7848(4) 0.3224(3) 0.0557(13) Uani 1 1 d . U . . .
H20 H 0.9750 0.7913 0.3206 0.067 Uiso 1 1 calc R U . . .
C21 C 0.7894(4) 0.7659(4) 0.0930(3) 0.0530(12) Uani 1 1 d . U . . .
H21 H 0.7453 0.7406 0.0800 0.064 Uiso 1 1 calc R U . . .
C22 C 0.8943(4) 0.7529(4) 0.0723(3) 0.0604(14) Uani 1 1 d . U . . .
H22 H 0.9353 0.7180 0.0431 0.073 Uiso 1 1 calc R U . . .
C23 C 0.9257(4) 0.8019(4) 0.1036(3) 0.0588(14) Uani 1 1 d . U . . .
H23 H 0.9943 0.8059 0.1002 0.071 Uiso 1 1 calc R U . . .
C24 C 0.9282(4) 0.9410(4) 0.1806(3) 0.0531(12) Uani 1 1 d . U . . .
C25 C 0.9457(5) 0.9693(4) 0.2353(4) 0.0698(16) Uani 1 1 d . U . . .
H25 H 0.9064 0.9587 0.2790 0.084 Uiso 1 1 calc R U . . .
C26 C 1.0185(6) 1.0125(5) 0.2282(5) 0.089(2) Uani 1 1 d . U . . .
H26 H 1.0279 1.0307 0.2668 0.107 Uiso 1 1 calc R U . . .
C27 C 1.0769(6) 1.0290(5) 0.1657(5) 0.092(2) Uani 1 1 d . U . . .
H27 H 1.1287 1.0563 0.1617 0.111 Uiso 1 1 calc R U . . .
C28 C 1.0594(5) 1.0060(5) 0.1103(5) 0.088(2) Uani 1 1 d . U . . .
H28 H 1.0973 1.0197 0.0661 0.105 Uiso 1 1 calc R U . . .
C29 C 0.9868(4) 0.9626(4) 0.1165(4) 0.0667(16) Uani 1 1 d . U . . .
H29 H 0.9765 0.9472 0.0764 0.080 Uiso 1 1 calc R U . . .
C30 C 0.4853(3) 0.3483(3) 0.2428(2) 0.0358(9) Uani 1 1 d . U . . .
C31 C 0.4243(4) 0.3121(3) 0.2184(2) 0.0400(10) Uani 1 1 d . U . . .
H31 H 0.4299 0.2495 0.2429 0.048 Uiso 1 1 calc R U . . .
C32 C 0.3556(4) 0.3672(3) 0.1586(3) 0.0409(10) Uani 1 1 d . U . . .
H32 H 0.3140 0.3427 0.1420 0.049 Uiso 1 1 calc R U . . .
C33 C 0.3482(4) 0.4578(3) 0.1232(2) 0.0379(10) Uani 1 1 d . U . . .
H33 H 0.3013 0.4959 0.0821 0.046 Uiso 1 1 calc R U . . .
C34 C 0.4086(3) 0.4937(3) 0.1473(2) 0.0320(9) Uani 1 1 d . U . . .
C35 C 0.4015(4) 0.6803(3) 0.2544(3) 0.0416(10) Uani 1 1 d . U . . .
H35 H 0.4284 0.6712 0.3003 0.050 Uiso 1 1 calc R U . . .
C36 C 0.3298(4) 0.7625(3) 0.2099(3) 0.0489(12) Uani 1 1 d . U . . .
H36 H 0.2972 0.8188 0.2191 0.059 Uiso 1 1 calc R U . . .
C37 C 0.3161(4) 0.7450(3) 0.1497(3) 0.0433(11) Uani 1 1 d . U . . .
H37 H 0.2732 0.7889 0.1078 0.052 Uiso 1 1 calc R U . . .
C38 C 0.6823(4) 0.5745(3) 0.1037(3) 0.0397(10) Uani 1 1 d . U . . .
H38 H 0.7477 0.5535 0.1290 0.048 Uiso 1 1 calc R U . . .
C39 C 0.6625(4) 0.6298(3) 0.0314(3) 0.0431(11) Uani 1 1 d . U . . .
H39 H 0.7102 0.6526 -0.0026 0.052 Uiso 1 1 calc R U . . .
C40 C 0.5587(4) 0.6449(3) 0.0190(3) 0.0400(10) Uani 1 1 d . U . . .
H40 H 0.5207 0.6821 -0.0263 0.048 Uiso 1 1 calc R U . . .
C41 C 0.3255(3) 0.6481(3) 0.0334(2) 0.0343(9) Uani 1 1 d . U . . .
C42 C 0.2182(4) 0.7054(3) 0.0311(3) 0.0417(10) Uani 1 1 d . U . . .
H42 H 0.1893 0.7195 0.0736 0.050 Uiso 1 1 calc R U . . .
C43 C 0.1527(4) 0.7422(3) -0.0306(3) 0.0474(11) Uani 1 1 d . U . . .
H43 H 0.0819 0.7835 -0.0305 0.057 Uiso 1 1 calc R U . . .
C44 C 0.1900(4) 0.7192(3) -0.0918(3) 0.0477(11) Uani 1 1 d . U . . .
H44 H 0.1455 0.7440 -0.1340 0.057 Uiso 1 1 calc R U . . .
C45 C 0.2933(4) 0.6593(3) -0.0906(3) 0.0439(11) Uani 1 1 d . U . . .
H45 H 0.3197 0.6417 -0.1321 0.053 Uiso 1 1 calc R U . . .
C46 C 0.3586(4) 0.6249(3) -0.0294(2) 0.0402(10) Uani 1 1 d . U . . .
H46 H 0.4291 0.5836 -0.0302 0.048 Uiso 1 1 calc R U . . .
C47 C 0.4912(4) 0.4554(3) 0.4077(2) 0.0432(11) Uani 1 1 d . U . . .
H47 H 0.4801 0.5156 0.4069 0.052 Uiso 1 1 calc R U . . .
C48 C 0.4847(4) 0.3825(4) 0.4695(3) 0.0483(12) Uani 1 1 d . U . . .
H48 H 0.4671 0.3829 0.5178 0.058 Uiso 1 1 calc R U . . .
C49 C 0.5096(4) 0.3090(3) 0.4454(2) 0.0449(11) Uani 1 1 d . U . . .
H49 H 0.5141 0.2480 0.4754 0.054 Uiso 1 1 calc R U . . .
C50 C 0.7948(4) 0.3514(3) 0.2596(3) 0.0452(11) Uani 1 1 d . U . . .
H50 H 0.8262 0.3974 0.2392 0.054 Uiso 1 1 calc R U . . .
C51 C 0.8506(4) 0.2574(3) 0.2913(3) 0.0527(13) Uani 1 1 d . U . . .
H51 H 0.9254 0.2266 0.2954 0.063 Uiso 1 1 calc R U . . .
C52 C 0.7743(4) 0.2186(3) 0.3152(3) 0.0494(12) Uani 1 1 d . U . . .
H52 H 0.7871 0.1547 0.3411 0.059 Uiso 1 1 calc R U . . .
C53 C 0.5565(4) 0.1830(3) 0.3467(3) 0.0436(11) Uani 1 1 d . U . . .
C54 C 0.6203(5) 0.1148(3) 0.3186(3) 0.0507(12) Uani 1 1 d . U . . .
H54 H 0.6749 0.1264 0.2859 0.061 Uiso 1 1 calc R U . . .
C55 C 0.6063(5) 0.0303(4) 0.3370(3) 0.0608(14) Uani 1 1 d . U . . .
H55 H 0.6517 -0.0147 0.3173 0.073 Uiso 1 1 calc R U . . .
C56 C 0.5276(5) 0.0123(4) 0.3833(3) 0.0637(15) Uani 1 1 d . U . . .
H56 H 0.5183 -0.0454 0.3962 0.076 Uiso 1 1 calc R U . . .
C57 C 0.4613(5) 0.0785(4) 0.4115(3) 0.0611(14) Uani 1 1 d . U . . .
H57 H 0.4058 0.0667 0.4432 0.073 Uiso 1 1 calc R U . . .
C58 C 0.4763(4) 0.1611(3) 0.3933(3) 0.0489(12) Uani 1 1 d . U . . .
H58 H 0.4301 0.2056 0.4132 0.059 Uiso 1 1 calc R U . . .
C59 C 0.8181(4) 0.5611(3) 0.3138(3) 0.0410(10) Uani 1 1 d . U . . .
C60 C 0.8614(4) 0.5069(4) 0.3814(3) 0.0648(16) Uani 1 1 d . U . . .
H60 H 0.8174 0.4886 0.4210 0.078 Uiso 1 1 calc R U . . .
C62 C 1.0376(4) 0.5008(4) 0.3370(3) 0.0481(11) Uani 1 1 d . U . . .
C63 C 1.1565(4) 0.4712(4) 0.3502(3) 0.0670(15) Uani 1 1 d D U . . .
C67 C 0.9893(5) 0.5538(5) 0.2695(3) 0.0681(17) Uani 1 1 d . U . . .
H67 H 1.0324 0.5711 0.2290 0.082 Uiso 1 1 calc R U . . .
C68 C 0.8822(4) 0.5831(5) 0.2574(3) 0.0659(17) Uani 1 1 d . U . . .
H68 H 0.8530 0.6188 0.2092 0.079 Uiso 1 1 calc R U . . .
Fe1 Fe 0.63439(6) 0.82879(5) 0.21225(4) 0.03770(19) Uani 1 1 d . U . . .
Fe2 Fe 0.56335(5) 0.49496(4) 0.24467(4) 0.03209(17) Uani 1 1 d . U . . .
N1 N 0.6270(3) 0.9690(2) 0.1795(2) 0.0367(8) Uani 1 1 d . U . . .
N2 N 0.5102(3) 0.8627(2) 0.2818(2) 0.0384(8) Uani 1 1 d . U . . .
N3 N 0.4207(3) 0.9392(2) 0.2550(2) 0.0363(8) Uani 1 1 d . U . . .
N4 N 0.5145(3) 0.8848(3) 0.1302(2) 0.0430(9) Uani 1 1 d . U . . .
N5 N 0.4290(3) 0.9646(3) 0.1214(2) 0.0411(9) Uani 1 1 d . U . . .
N6 N 0.7487(3) 0.8031(3) 0.2903(2) 0.0440(9) Uani 1 1 d . U . . .
N7 N 0.8339(3) 0.8314(3) 0.2687(2) 0.0439(9) Uani 1 1 d . U . . .
N8 N 0.7602(3) 0.8197(3) 0.1340(2) 0.0433(9) Uani 1 1 d . U . . .
N9 N 0.8444(3) 0.8426(3) 0.1392(2) 0.0465(9) Uani 1 1 d . U . . .
N10 N 0.6490(3) 0.7020(3) 0.2403(2) 0.0382(8) Uani 1 1 d . U . . .
N11 N 0.4745(3) 0.4387(2) 0.20627(18) 0.0317(7) Uani 1 1 d . U . . .
N12 N 0.4277(3) 0.6153(2) 0.22382(19) 0.0343(8) Uani 1 1 d . U . . .
N13 N 0.3733(3) 0.6549(2) 0.15896(19) 0.0347(8) Uani 1 1 d . U . . .
N14 N 0.5967(3) 0.5542(2) 0.1339(2) 0.0357(8) Uani 1 1 d . U . . .
N15 N 0.5189(3) 0.5989(2) 0.08065(19) 0.0334(8) Uani 1 1 d . U . . .
N16 N 0.5153(3) 0.4288(2) 0.34926(19) 0.0359(8) Uani 1 1 d . U . . .
N17 N 0.5263(3) 0.3375(2) 0.37284(19) 0.0373(8) Uani 1 1 d . U . . .
N18 N 0.6917(3) 0.3679(2) 0.2621(2) 0.0366(8) Uani 1 1 d . U . . .
N19 N 0.6785(3) 0.2852(2) 0.2961(2) 0.0384(8) Uani 1 1 d . U . . .
O1 O 0.6317(3) 0.6027(2) 0.37057(18) 0.0474(8) Uani 1 1 d . U . . .
O2 O 0.6578(3) 0.5389(2) 0.27336(18) 0.0452(8) Uani 1 1 d . U . . .
S1 S 0.67761(9) 0.60734(8) 0.29865(6) 0.0395(3) Uani 1 1 d . U . . .
C61 C 0.9704(4) 0.4777(4) 0.3933(3) 0.0655(17) Uani 1 1 d . U . . .
H61 H 0.9993 0.4410 0.4414 0.079 Uiso 1 1 calc R U . . .
C80A C 0.8733(7) 0.1877(8) 0.5750(6) 0.093(2) Uani 0.789(18) 1 d D U P A 1
H80A H 0.9233 0.1266 0.5947 0.112 Uiso 0.789(18) 1 calc R U P A 1
C75A C 0.8435(7) 0.2245(7) 0.5022(6) 0.093(2) Uani 0.789(18) 1 d D U P A 1
H75A H 0.8729 0.1886 0.4717 0.112 Uiso 0.789(18) 1 calc R U P A 1
C76A C 0.7711(7) 0.3136(8) 0.4729(5) 0.0905(19) Uani 0.789(18) 1 d D U P A 1
H76A H 0.7508 0.3387 0.4224 0.109 Uiso 0.789(18) 1 calc R U P A 1
C79A C 0.8305(8) 0.2395(8) 0.6200(5) 0.0892(19) Uani 0.789(18) 1 d D U P A 1
H79A H 0.8505 0.2140 0.6705 0.107 Uiso 0.789(18) 1 calc R U P A 1
C77A C 0.7280(7) 0.3661(7) 0.5174(5) 0.0862(18) Uani 0.789(18) 1 d D U P A 1
H77A H 0.6781 0.4273 0.4977 0.103 Uiso 0.789(18) 1 calc R U P A 1
C78A C 0.7582(8) 0.3289(8) 0.5907(5) 0.0857(19) Uani 0.789(18) 1 d D U P A 1
H78A H 0.7293 0.3649 0.6212 0.103 Uiso 0.789(18) 1 calc R U P A 1
C80B C 0.873(2) 0.157(2) 0.5625(19) 0.092(2) Uani 0.211(18) 1 d D U P A 2
H80B H 0.9138 0.0939 0.5724 0.110 Uiso 0.211(18) 1 calc R U P A 2
C79B C 0.863(3) 0.196(3) 0.6158(15) 0.091(2) Uani 0.211(18) 1 d D U P A 2
H79B H 0.8977 0.1591 0.6621 0.109 Uiso 0.211(18) 1 calc R U P A 2
C78B C 0.803(3) 0.289(3) 0.6020(17) 0.089(2) Uani 0.211(18) 1 d D U P A 2
H78B H 0.7971 0.3154 0.6387 0.107 Uiso 0.211(18) 1 calc R U P A 2
C76B C 0.762(2) 0.305(2) 0.4806(15) 0.090(2) Uani 0.211(18) 1 d D U P A 2
H76B H 0.7270 0.3420 0.4342 0.108 Uiso 0.211(18) 1 calc R U P A 2
C77B C 0.752(2) 0.344(2) 0.5340(19) 0.089(2) Uani 0.211(18) 1 d D U P A 2
H77B H 0.7112 0.4073 0.5241 0.106 Uiso 0.211(18) 1 calc R U P A 2
C75B C 0.822(3) 0.212(2) 0.4949(18) 0.092(2) Uani 0.211(18) 1 d D U P A 2
H75B H 0.8280 0.1857 0.4583 0.110 Uiso 0.211(18) 1 calc R U P A 2
C64A C 1.2168(19) 0.5176(17) 0.2895(12) 0.076(4) Uani 0.42(2) 1 d D U P B 1
H64A H 1.2920 0.4928 0.3040 0.114 Uiso 0.42(2) 1 calc R U P B 1
H64B H 1.1881 0.5844 0.2795 0.114 Uiso 0.42(2) 1 calc R U P B 1
H64C H 1.2098 0.5059 0.2451 0.114 Uiso 0.42(2) 1 calc R U P B 1
C66A C 1.2069(17) 0.3656(10) 0.3681(18) 0.093(4) Uani 0.42(2) 1 d D U P B 1
H66A H 1.2834 0.3452 0.3768 0.140 Uiso 0.42(2) 1 calc R U P B 1
H66B H 1.1944 0.3506 0.3268 0.140 Uiso 0.42(2) 1 calc R U P B 1
H66C H 1.1747 0.3340 0.4122 0.140 Uiso 0.42(2) 1 calc R U P B 1
C65A C 1.1693(19) 0.4891(18) 0.4211(9) 0.077(4) Uani 0.42(2) 1 d D U P B 1
H65A H 1.2449 0.4708 0.4317 0.115 Uiso 0.42(2) 1 calc R U P B 1
H65B H 1.1374 0.4528 0.4624 0.115 Uiso 0.42(2) 1 calc R U P B 1
H65C H 1.1335 0.5551 0.4134 0.115 Uiso 0.42(2) 1 calc R U P B 1
C66B C 1.2132(11) 0.3866(11) 0.3256(12) 0.090(4) Uani 0.58(2) 1 d D U P B 2
H66D H 1.2900 0.3657 0.3335 0.135 Uiso 0.58(2) 1 calc R U P B 2
H66E H 1.1978 0.4043 0.2735 0.135 Uiso 0.58(2) 1 calc R U P B 2
H66F H 1.1876 0.3363 0.3544 0.135 Uiso 0.58(2) 1 calc R U P B 2
C64B C 1.1952(14) 0.5470(12) 0.2947(9) 0.079(4) Uani 0.58(2) 1 d D U P B 2
H64D H 1.2716 0.5294 0.3022 0.118 Uiso 0.58(2) 1 calc R U P B 2
H64E H 1.1572 0.6060 0.3022 0.118 Uiso 0.58(2) 1 calc R U P B 2
H64F H 1.1813 0.5536 0.2447 0.118 Uiso 0.58(2) 1 calc R U P B 2
C65B C 1.1894(14) 0.4486(14) 0.4275(7) 0.083(4) Uani 0.58(2) 1 d D U P B 2
H65D H 1.2667 0.4302 0.4306 0.125 Uiso 0.58(2) 1 calc R U P B 2
H65E H 1.1677 0.3976 0.4606 0.125 Uiso 0.58(2) 1 calc R U P B 2
H65F H 1.1553 0.5032 0.4418 0.125 Uiso 0.58(2) 1 calc R U P B 2

loop_
_atom_site_aniso_label
_atom_site_aniso_U_11
_atom_site_aniso_U_22
_atom_site_aniso_U_33
_atom_site_aniso_U_23
_atom_site_aniso_U_13
_atom_site_aniso_U_12
B1 0.036(2) 0.037(2) 0.039(2) -0.0066(19) 0.000(2) -0.014(2)
B2 0.035(3) 0.044(3) 0.053(3) -0.010(2) 0.005(2) -0.018(2)
B3 0.026(2) 0.038(2) 0.036(2) -0.0119(19) 0.0039(18) -0.0141(18)
B4 0.042(3) 0.029(2) 0.039(2) -0.0086(19) 0.003(2) -0.0118(19)
C1 0.035(2) 0.036(2) 0.032(2) -0.0079(17) 0.0004(18) -0.0140(17)
C2 0.039(2) 0.039(2) 0.047(3) -0.007(2) -0.005(2) -0.0172(19)
C3 0.048(3) 0.037(2) 0.050(3) -0.006(2) -0.005(2) -0.024(2)
C4 0.038(2) 0.042(2) 0.048(3) -0.004(2) -0.002(2) -0.0209(19)
C5 0.035(2) 0.039(2) 0.040(2) -0.0090(18) 0.0024(19) -0.0185(17)
C6 0.032(2) 0.046(2) 0.048(2) -0.016(2) 0.0083(19) -0.0154(19)
C7 0.044(3) 0.042(2) 0.043(2) -0.009(2) 0.011(2) -0.021(2)
C8 0.046(3) 0.037(2) 0.042(2) -0.0072(19) 0.006(2) -0.0172(19)
C9 0.047(3) 0.061(3) 0.052(3) -0.017(2) -0.004(2) -0.027(2)
C10 0.057(3) 0.073(3) 0.051(3) -0.024(3) 0.003(2) -0.037(3)
C11 0.053(3) 0.067(3) 0.052(3) -0.026(2) 0.009(2) -0.028(2)
C12 0.033(2) 0.038(2) 0.049(2) -0.0065(19) 0.0040(19) -0.0180(18)
C13 0.057(3) 0.039(3) 0.058(3) -0.012(2) -0.004(2) -0.008(2)
C14 0.071(4) 0.040(3) 0.074(4) -0.018(3) 0.010(3) -0.008(2)
C15 0.050(3) 0.050(3) 0.092(4) -0.013(3) 0.006(3) -0.013(2)
C16 0.046(3) 0.041(3) 0.091(4) -0.004(3) -0.015(3) -0.011(2)
C17 0.048(3) 0.045(3) 0.060(3) -0.006(2) -0.010(2) -0.016(2)
C18 0.048(3) 0.051(3) 0.048(3) -0.005(2) -0.003(2) -0.021(2)
C19 0.063(3) 0.058(3) 0.059(3) 0.003(3) -0.020(3) -0.028(3)
C20 0.048(3) 0.050(3) 0.064(3) -0.006(2) -0.015(2) -0.020(2)
C21 0.050(3) 0.054(3) 0.055(3) -0.020(2) 0.010(2) -0.021(2)
C22 0.049(3) 0.066(3) 0.067(3) -0.026(3) 0.017(3) -0.023(3)
C23 0.042(3) 0.061(3) 0.075(4) -0.027(3) 0.021(3) -0.023(2)
C24 0.034(2) 0.047(3) 0.068(3) -0.002(2) -0.006(2) -0.018(2)
C25 0.060(4) 0.068(4) 0.081(4) -0.010(3) -0.008(3) -0.036(3)
C26 0.077(4) 0.082(5) 0.110(5) -0.004(4) -0.029(4) -0.050(4)
C27 0.063(4) 0.084(5) 0.123(5) 0.000(4) -0.019(4) -0.047(4)
C28 0.054(4) 0.083(5) 0.113(5) -0.001(4) 0.003(4) -0.042(3)
C29 0.048(3) 0.065(4) 0.080(4) -0.009(3) 0.012(3) -0.033(3)
C30 0.032(2) 0.034(2) 0.038(2) -0.0097(17) 0.0060(18) -0.0125(17)
C31 0.043(2) 0.037(2) 0.038(2) -0.0072(18) -0.0001(19) -0.0175(19)
C32 0.042(3) 0.041(2) 0.043(2) -0.0115(19) -0.001(2) -0.020(2)
C33 0.033(2) 0.039(2) 0.038(2) -0.0064(18) 0.0003(19) -0.0153(18)
C34 0.0243(19) 0.036(2) 0.0310(19) -0.0085(16) 0.0029(16) -0.0093(16)
C35 0.039(2) 0.044(2) 0.043(2) -0.0169(19) 0.003(2) -0.0151(19)
C36 0.047(3) 0.040(2) 0.052(3) -0.016(2) -0.002(2) -0.006(2)
C37 0.039(2) 0.035(2) 0.050(3) -0.0101(19) -0.001(2) -0.0107(18)
C38 0.030(2) 0.043(2) 0.046(2) -0.014(2) 0.0039(19) -0.0157(18)
C39 0.039(2) 0.042(2) 0.048(2) -0.008(2) 0.006(2) -0.022(2)
C40 0.038(2) 0.043(2) 0.040(2) -0.0085(19) 0.0046(19) -0.0213(19)
C41 0.033(2) 0.028(2) 0.038(2) -0.0037(16) 0.0013(17) -0.0144(16)
C42 0.034(2) 0.045(3) 0.040(2) -0.013(2) 0.0005(19) -0.0097(19)
C43 0.036(2) 0.044(3) 0.054(3) -0.010(2) -0.007(2) -0.010(2)
C44 0.051(3) 0.049(3) 0.043(2) -0.002(2) -0.008(2) -0.028(2)
C45 0.046(3) 0.049(3) 0.040(2) -0.011(2) 0.002(2) -0.026(2)
C46 0.036(2) 0.044(2) 0.042(2) -0.0121(19) 0.0029(19) -0.0177(19)
C47 0.045(3) 0.042(2) 0.038(2) -0.0090(19) 0.001(2) -0.016(2)
C48 0.057(3) 0.056(3) 0.032(2) -0.012(2) 0.006(2) -0.026(2)
C49 0.055(3) 0.043(2) 0.034(2) -0.0037(18) -0.006(2) -0.021(2)
C50 0.035(2) 0.048(3) 0.047(3) -0.010(2) 0.000(2) -0.0146(19)
C51 0.038(3) 0.044(3) 0.065(3) -0.015(2) -0.004(2) -0.006(2)
C52 0.044(3) 0.037(2) 0.056(3) -0.010(2) -0.009(2) -0.0053(19)
C53 0.050(3) 0.034(2) 0.040(2) -0.0037(18) -0.006(2) -0.0157(19)
C54 0.061(3) 0.039(2) 0.047(3) -0.010(2) -0.009(2) -0.015(2)
C55 0.083(4) 0.041(3) 0.053(3) -0.012(2) -0.011(3) -0.018(3)
C56 0.095(4) 0.043(3) 0.055(3) -0.005(2) -0.015(3) -0.035(3)
C57 0.082(4) 0.055(3) 0.050(3) -0.008(2) 0.000(3) -0.038(3)
C58 0.064(3) 0.041(2) 0.045(3) -0.007(2) -0.001(2) -0.029(2)
C59 0.036(2) 0.045(2) 0.042(2) -0.0137(19) -0.0027(18) -0.0144(19)
C60 0.041(3) 0.079(4) 0.048(3) 0.004(3) 0.000(2) -0.018(3)
C62 0.038(2) 0.054(3) 0.052(3) -0.018(2) 0.006(2) -0.018(2)
C63 0.034(3) 0.081(4) 0.080(3) -0.025(3) 0.000(2) -0.017(2)
C67 0.044(3) 0.090(4) 0.049(3) -0.006(3) 0.006(2) -0.021(3)
C68 0.044(3) 0.090(4) 0.043(3) -0.010(3) 0.002(2) -0.015(3)
Fe1 0.0316(4) 0.0376(4) 0.0425(4) -0.0113(3) 0.0053(3) -0.0149(3)
Fe2 0.0287(3) 0.0313(3) 0.0328(3) -0.0070(3) 0.0002(3) -0.0111(3)
N1 0.0348(18) 0.0337(18) 0.0376(19) -0.0028(15) -0.0003(16) -0.0169(14)
N2 0.0332(18) 0.0309(18) 0.0428(19) -0.0071(15) 0.0058(16) -0.0097(14)
N3 0.0323(18) 0.0347(18) 0.0410(19) -0.0106(15) 0.0019(15) -0.0139(14)
N4 0.039(2) 0.050(2) 0.045(2) -0.0194(17) 0.0091(17) -0.0204(17)
N5 0.037(2) 0.050(2) 0.0402(19) -0.0119(17) -0.0004(16) -0.0240(17)
N6 0.041(2) 0.037(2) 0.051(2) -0.0083(17) 0.0011(17) -0.0179(16)
N7 0.0313(19) 0.044(2) 0.053(2) -0.0103(17) -0.0004(17) -0.0168(16)
N8 0.037(2) 0.041(2) 0.049(2) -0.0129(17) 0.0122(17) -0.0175(16)
N9 0.037(2) 0.048(2) 0.053(2) -0.0153(18) 0.0110(18) -0.0191(17)
N10 0.0295(19) 0.0379(19) 0.049(2) -0.0164(16) 0.0059(17) -0.0143(15)
N11 0.0273(17) 0.0328(17) 0.0323(17) -0.0087(14) 0.0024(14) -0.0110(13)
N12 0.0312(18) 0.0329(18) 0.0369(18) -0.0129(14) 0.0033(15) -0.0095(14)
N13 0.0294(18) 0.0325(17) 0.0364(17) -0.0055(14) -0.0016(15) -0.0105(14)
N14 0.0265(17) 0.0401(19) 0.0371(18) -0.0103(15) 0.0028(14) -0.0119(14)
N15 0.0286(17) 0.0387(19) 0.0320(17) -0.0090(15) 0.0019(14) -0.0146(14)
N16 0.040(2) 0.0301(17) 0.0364(17) -0.0088(14) 0.0027(16) -0.0143(15)
N17 0.043(2) 0.0320(18) 0.0316(17) -0.0032(14) -0.0005(16) -0.0153(15)
N18 0.0324(18) 0.0336(18) 0.0373(19) -0.0071(15) -0.0021(15) -0.0091(14)
N19 0.0388(19) 0.0320(18) 0.0376(19) -0.0065(15) -0.0036(16) -0.0095(15)
O1 0.0415(18) 0.054(2) 0.0444(17) -0.0153(15) 0.0084(15) -0.0186(15)
O2 0.0447(18) 0.0421(17) 0.0491(18) -0.0126(15) -0.0037(15) -0.0178(14)
S1 0.0328(6) 0.0419(6) 0.0438(6) -0.0133(5) 0.0019(5) -0.0152(5)
C61 0.040(3) 0.088(4) 0.048(3) 0.000(3) -0.004(2) -0.021(3)
C80A 0.073(3) 0.125(4) 0.088(3) -0.038(3) 0.003(3) -0.041(3)
C75A 0.073(3) 0.124(4) 0.087(3) -0.037(3) 0.006(3) -0.041(3)
C76A 0.071(3) 0.123(4) 0.085(3) -0.037(3) 0.007(3) -0.043(3)
C79A 0.068(3) 0.123(5) 0.086(3) -0.037(3) 0.004(3) -0.045(3)
C77A 0.068(3) 0.119(4) 0.085(3) -0.038(3) 0.005(3) -0.047(3)
C78A 0.066(3) 0.121(5) 0.085(3) -0.038(3) 0.006(3) -0.048(3)
C80B 0.072(3) 0.124(5) 0.087(4) -0.037(3) 0.003(3) -0.043(3)
C79B 0.071(4) 0.123(5) 0.087(4) -0.038(4) 0.004(3) -0.044(3)
C78B 0.069(3) 0.122(5) 0.086(3) -0.038(3) 0.004(3) -0.045(3)
C76B 0.071(3) 0.122(5) 0.086(3) -0.037(3) 0.006(3) -0.044(3)
C77B 0.069(3) 0.122(4) 0.086(3) -0.037(3) 0.005(3) -0.046(3)
C75B 0.072(4) 0.124(5) 0.087(3) -0.037(3) 0.005(3) -0.043(3)
C64A 0.053(6) 0.096(8) 0.087(6) -0.034(5) 0.007(5) -0.035(6)
C66A 0.068(6) 0.089(5) 0.105(8) -0.027(5) 0.004(6) -0.016(4)
C65A 0.060(7) 0.090(8) 0.077(5) -0.017(5) -0.010(4) -0.031(6)
C66B 0.062(5) 0.093(5) 0.098(7) -0.034(5) 0.004(5) -0.009(4)
C64B 0.053(6) 0.102(7) 0.087(5) -0.030(5) 0.006(4) -0.039(5)
C65B 0.065(6) 0.097(8) 0.083(5) -0.016(5) -0.011(4) -0.034(6)

loop_
_atom_type_symbol
_atom_type_description
_atom_type_scat_dispersion_real
_atom_type_scat_dispersion_imag
_atom_type_scat_source
C C 0.0181 0.0091 'International Tables Vol C Tables 4.2.6.8 and 6.1.1.4'
H H 0.0000 0.0000 'International Tables Vol C Tables 4.2.6.8 and 6.1.1.4'
N N 0.0311 0.0180 'International Tables Vol C Tables 4.2.6.8 and 6.1.1.4'
O O 0.0492 0.0322 'International Tables Vol C Tables 4.2.6.8 and 6.1.1.4'
B B 0.0090 0.0039 'International Tables Vol C Tables 4.2.6.8 and 6.1.1.4'
S S 0.3331 0.5567 'International Tables Vol C Tables 4.2.6.8 and 6.1.1.4'
Fe Fe -1.1336 3.1974 'International Tables Vol C Tables 4.2.6.8 and 6.1.1.4'

loop_
_geom_angle_atom_site_label_1
_geom_angle_atom_site_label_2
_geom_angle_atom_site_label_3
_geom_angle
N5 B1 N3 104.3(4)
N5 B1 C12 117.9(4)
N3 B1 C12 107.5(4)
N5 B1 C1 106.1(4)
N3 B1 C1 110.4(4)
C12 B1 C1 110.4(4)
N7 B2 N9 102.9(4)
N7 B2 C24 110.9(4)
N9 B2 C24 113.5(4)
N7 B2 C5 111.0(4)
N9 B2 C5 108.0(4)
C24 B2 C5 110.4(4)
N15 B3 N13 102.6(3)
N15 B3 C41 110.6(3)
N13 B3 C41 114.2(4)
N15 B3 C34 108.4(3)
N13 B3 C34 109.9(3)
C41 B3 C34 110.7(4)
N19 B4 N17 103.6(4)
N19 B4 C53 112.8(4)
N17 B4 C53 113.8(4)
N19 B4 C30 109.2(4)
N17 B4 C30 107.9(4)
C53 B4 C30 109.3(4)
N1 C1 C2 118.5(4)
N1 C1 B1 120.3(4)
C2 C1 B1 121.0(4)
C3 C2 C1 121.0(5)
C3 C2 H2 119.5
C1 C2 H2 119.5
C4 C3 C2 118.9(4)
C4 C3 H3 120.5
C2 C3 H3 120.5
C3 C4 C5 120.7(4)
C3 C4 H4 119.6
C5 C4 H4 119.6
N1 C5 C4 118.9(4)
N1 C5 B2 120.2(4)
C4 C5 B2 120.8(4)
N3 C6 C7 109.5(4)
N3 C6 H6 125.3
C7 C6 H6 125.3
C6 C7 C8 105.5(4)
C6 C7 H7 127.2
C8 C7 H7 127.2
N2 C8 C7 110.0(4)
N2 C8 H8 125.0
C7 C8 H8 125.0
N5 C9 C10 110.3(5)
N5 C9 H9 124.8
C10 C9 H9 124.8
C9 C10 C11 104.4(5)
C9 C10 H10 127.8
C11 C10 H10 127.8
N4 C11 C10 110.0(5)
N4 C11 H11 125.0
C10 C11 H11 125.0
C17 C12 C13 114.1(5)
C17 C12 B1 127.8(5)
C13 C12 B1 117.8(4)
C14 C13 C12 123.5(5)
C14 C13 H13 118.2
C12 C13 H13 118.2
C15 C14 C13 120.1(6)
C15 C14 H14 119.9
C13 C14 H14 119.9
C16 C15 C14 118.8(6)
C16 C15 H15 120.6
C14 C15 H15 120.6
C15 C16 C17 120.7(6)
C15 C16 H16 119.6
C17 C16 H16 119.6
C16 C17 C12 122.4(6)
C16 C17 H17 118.8
C12 C17 H17 118.8
N6 C18 C19 111.1(5)
N6 C18 H18 124.4
C19 C18 H18 124.4
C20 C19 C18 104.6(5)
C20 C19 H19 127.7
C18 C19 H19 127.7
N7 C20 C19 109.7(5)
N7 C20 H20 125.2
C19 C20 H20 125.2
N8 C21 C22 109.5(5)
N8 C21 H21 125.2
C22 C21 H21 125.2
C23 C22 C21 104.7(5)
C23 C22 H22 127.6
C21 C22 H22 127.6
N9 C23 C22 109.0(5)
N9 C23 H23 125.5
C22 C23 H23 125.5
C25 C24 C29 115.0(5)
C25 C24 B2 118.9(5)
C29 C24 B2 125.3(5)
C26 C25 C24 122.5(7)
C26 C25 H25 118.8
C24 C25 H25 118.8
C27 C26 C25 120.5(8)
C27 C26 H26 119.7
C25 C26 H26 119.7
C28 C27 C26 118.9(7)
C28 C27 H27 120.5
C26 C27 H27 120.5
C27 C28 C29 121.3(7)
C27 C28 H28 119.4
C29 C28 H28 119.4
C28 C29 C24 121.7(7)
C28 C29 H29 119.1
C24 C29 H29 119.1
N11 C30 C31 118.0(4)
N11 C30 B4 121.2(4)
C31 C30 B4 120.7(4)
C32 C31 C30 120.3(4)
C32 C31 H31 119.9
C30 C31 H31 119.9
C33 C32 C31 119.4(4)
C33 C32 H32 120.3
C31 C32 H32 120.3
C32 C33 C34 120.4(4)
C32 C33 H33 119.8
C34 C33 H33 119.8
N11 C34 C33 119.0(4)
N11 C34 B3 120.5(4)
C33 C34 B3 120.5(4)
N12 C35 C36 110.5(4)
N12 C35 H35 124.7
C36 C35 H35 124.7
C37 C36 C35 104.7(4)
C37 C36 H36 127.6
C35 C36 H36 127.6
N13 C37 C36 109.4(4)
N13 C37 H37 125.3
C36 C37 H37 125.3
N14 C38 C39 110.7(4)
N14 C38 H38 124.6
C39 C38 H38 124.6
C38 C39 C40 104.8(4)
C38 C39 H39 127.6
C40 C39 H39 127.6
N15 C40 C39 109.6(4)
N15 C40 H40 125.2
C39 C40 H40 125.2
C46 C41 C42 114.5(4)
C46 C41 B3 120.1(4)
C42 C41 B3 125.0(4)
C43 C42 C41 122.9(4)
C43 C42 H42 118.5
C41 C42 H42 118.5
C44 C43 C42 120.2(5)
C44 C43 H43 119.9
C42 C43 H43 119.9
C43 C44 C45 118.8(5)
C43 C44 H44 120.6
C45 C44 H44 120.6
C44 C45 C46 120.4(5)
C44 C45 H45 119.8
C46 C45 H45 119.8
C45 C46 C41 123.0(4)
C45 C46 H46 118.5
C41 C46 H46 118.5
N16 C47 C48 110.3(4)
N16 C47 H47 124.9
C48 C47 H47 124.9
C49 C48 C47 104.7(4)
C49 C48 H48 127.7
C47 C48 H48 127.7
N17 C49 C48 109.3(4)
N17 C49 H49 125.3
C48 C49 H49 125.3
N18 C50 C51 110.1(4)
N18 C50 H50 124.9
C51 C50 H50 124.9
C52 C51 C50 104.9(5)
C52 C51 H51 127.6
C50 C51 H51 127.6
N19 C52 C51 109.0(4)
N19 C52 H52 125.5
C51 C52 H52 125.5
C54 C53 C58 115.2(5)
C54 C53 B4 121.4(4)
C58 C53 B4 122.5(4)
C55 C54 C53 122.3(5)
C55 C54 H54 118.9
C53 C54 H54 118.9
C56 C55 C54 120.1(6)
C56 C55 H55 120.0
C54 C55 H55 120.0
C55 C56 C57 119.6(5)
C55 C56 H56 120.2
C57 C56 H56 120.2
C58 C57 C56 119.8(6)
C58 C57 H57 120.1
C56 C57 H57 120.1
C57 C58 C53 123.1(5)
C57 C58 H58 118.5
C53 C58 H58 118.5
C68 C59 C60 119.2(5)
C68 C59 S1 119.6(4)
C60 C59 S1 121.1(4)
C59 C60 C61 120.2(5)
C59 C60 H60 119.9
C61 C60 H60 119.9
C67 C62 C61 115.2(5)
C67 C62 C63 122.9(5)
C61 C62 C63 121.9(5)
C64A C63 C62 116.8(11)
C65B C63 C62 115.4(8)
C64A C63 C66A 108.7(12)
C62 C63 C66A 108.2(10)
C65B C63 C64B 111.8(11)
C62 C63 C64B 108.0(8)
C65B C63 C66B 110.2(9)
C62 C63 C66B 107.5(7)
C64B C63 C66B 103.2(9)
C64A C63 C65A 109.2(15)
C62 C63 C65A 106.7(10)
C66A C63 C65A 106.7(12)
C62 C67 C68 123.4(5)
C62 C67 H67 118.3
C68 C67 H67 118.3
C59 C68 C67 120.1(5)
C59 C68 H68 120.0
C67 C68 H68 120.0
N10 Fe1 N2 96.23(15)
N10 Fe1 N4 97.62(16)
N2 Fe1 N4 85.56(15)
N10 Fe1 N6 94.69(16)
N2 Fe1 N6 91.65(16)
N4 Fe1 N6 167.60(15)
N10 Fe1 N1 176.88(15)
N2 Fe1 N1 86.47(14)
N4 Fe1 N1 84.12(15)
N6 Fe1 N1 83.66(14)
N10 Fe1 N8 94.19(15)
N2 Fe1 N8 169.58(15)
N4 Fe1 N8 92.93(15)
N6 Fe1 N8 87.63(16)
N1 Fe1 N8 83.12(14)
O2 Fe2 N12 97.97(14)
O2 Fe2 N16 98.52(14)
N12 Fe2 N16 94.04(14)
O2 Fe2 N14 90.15(14)
N12 Fe2 N14 84.90(14)
N16 Fe2 N14 171.32(15)
O2 Fe2 N11 173.13(14)
N12 Fe2 N11 87.32(14)
N16 Fe2 N11 85.42(14)
N14 Fe2 N11 85.92(14)
O2 Fe2 N18 87.58(14)
N12 Fe2 N18 174.44(15)
N16 Fe2 N18 85.46(14)
N14 Fe2 N18 94.76(14)
N11 Fe2 N18 87.12(14)
C5 N1 C1 121.9(4)
C5 N1 Fe1 119.2(3)
C1 N1 Fe1 118.9(3)
C8 N2 N3 106.8(4)
C8 N2 Fe1 129.3(3)
N3 N2 Fe1 120.2(3)
C6 N3 N2 108.1(4)
C6 N3 B1 131.5(4)
N2 N3 B1 120.1(3)
C11 N4 N5 106.6(4)
C11 N4 Fe1 129.7(4)
N5 N4 Fe1 123.7(3)
C9 N5 N4 108.6(4)
C9 N5 B1 135.0(4)
N4 N5 B1 116.4(4)
C18 N6 N7 105.8(4)
C18 N6 Fe1 130.7(3)
N7 N6 Fe1 120.8(3)
C20 N7 N6 108.8(4)
C20 N7 B2 132.1(4)
N6 N7 B2 118.9(4)
C21 N8 N9 107.4(4)
C21 N8 Fe1 127.8(3)
N9 N8 Fe1 121.0(3)
C23 N9 N8 109.3(4)
C23 N9 B2 132.8(4)
N8 N9 B2 117.6(4)
S1 N10 Fe1 148.6(3)
C34 N11 C30 122.8(4)
C34 N11 Fe2 118.9(3)
C30 N11 Fe2 118.3(3)
C35 N12 N13 107.0(4)
C35 N12 Fe2 128.1(3)
N13 N12 Fe2 121.2(3)
N12 N13 C37 108.3(4)
N12 N13 B3 118.5(3)
C37 N13 B3 131.9(4)
C38 N14 N15 106.8(3)
C38 N14 Fe2 130.1(3)
N15 N14 Fe2 121.6(3)
C40 N15 N14 108.1(3)
C40 N15 B3 133.1(4)
N14 N15 B3 118.0(3)
C47 N16 N17 107.2(4)
C47 N16 Fe2 130.1(3)
N17 N16 Fe2 121.4(3)
C49 N17 N16 108.5(4)
C49 N17 B4 133.0(4)
N16 N17 B4 118.4(3)
C50 N18 N19 107.3(4)
C50 N18 Fe2 129.3(3)
N19 N18 Fe2 121.6(3)
C52 N19 N18 108.6(4)
C52 N19 B4 132.5(4)
N18 N19 B4 118.2(3)
S1 O2 Fe2 151.0(2)
O1 S1 N10 116.4(2)
O1 S1 O2 110.1(2)
N10 S1 O2 112.3(2)
O1 S1 C59 105.5(2)
N10 S1 C59 108.2(2)
O2 S1 C59 103.2(2)
C62 C61 C60 121.8(5)
C62 C61 H61 119.1
C60 C61 H61 119.1
C75A C80A C79A 120.2(8)
C75A C80A H80A 119.9
C79A C80A H80A 119.9
C80A C75A C76A 120.5(8)
C80A C75A H75A 119.8
C76A C75A H75A 119.8
C75A C76A C77A 119.8(7)
C75A C76A H76A 120.1
C77A C76A H76A 120.1
C78A C79A C80A 119.5(7)
C78A C79A H79A 120.3
C80A C79A H79A 120.3
C78A C77A C76A 119.6(6)
C78A C77A H77A 120.2
C76A C77A H77A 120.2
C77A C78A C79A 120.5(6)
C77A C78A H78A 119.8
C79A C78A H78A 119.8
C75B C80B C79B 120(2)
C75B C80B H80B 120.2
C79B C80B H80B 120.2
C78B C79B C80B 120.8(14)
C78B C79B H79B 119.6
C80B C79B H79B 119.6
C79B C78B C77B 119.5(11)
C79B C78B H78B 120.2
C77B C78B H78B 120.2
C75B C76B C77B 120.2(14)
C75B C76B H76B 119.9
C77B C76B H76B 119.9
C76B C77B C78B 119.9(11)
C76B C77B H77B 120.1
C78B C77B H77B 120.1
C80B C75B C76B 120(2)
C80B C75B H75B 119.9
C76B C75B H75B 119.9
C63 C64A H64A 109.5
C63 C64A H64B 109.5
H64A C64A H64B 109.5
C63 C64A H64C 109.5
H64A C64A H64C 109.5
H64B C64A H64C 109.5
C63 C66A H66A 109.5
C63 C66A H66B 109.5
H66A C66A H66B 109.5
C63 C66A H66C 109.5
H66A C66A H66C 109.5
H66B C66A H66C 109.5
C63 C65A H65A 109.5
C63 C65A H65B 109.5
H65A C65A H65B 109.5
C63 C65A H65C 109.5
H65A C65A H65C 109.5
H65B C65A H65C 109.5
C63 C66B H66D 109.5
C63 C66B H66E 109.5
H66D C66B H66E 109.5
C63 C66B H66F 109.5
H66D C66B H66F 109.5
H66E C66B H66F 109.5
C63 C64B H64D 109.5
C63 C64B H64E 109.5
H64D C64B H64E 109.5
C63 C64B H64F 109.5
H64D C64B H64F 109.5
H64E C64B H64F 109.5
C63 C65B H65D 109.5
C63 C65B H65E 109.5
H65D C65B H65E 109.5
C63 C65B H65F 109.5
H65D C65B H65F 109.5
H65E C65B H65F 109.5

loop_
_geom_bond_atom_site_label_1
_geom_bond_atom_site_label_2
_geom_bond_distance
B1 N5 1.576(7)
B1 N3 1.580(6)
B1 C12 1.609(7)
B1 C1 1.633(7)
B2 N7 1.561(7)
B2 N9 1.596(7)
B2 C24 1.614(7)
B2 C5 1.623(7)
B3 N15 1.581(6)
B3 N13 1.583(6)
B3 C41 1.599(7)
B3 C34 1.633(6)
B4 N19 1.579(7)
B4 N17 1.584(6)
B4 C53 1.613(7)
B4 C30 1.633(7)
C1 N1 1.369(6)
C1 C2 1.383(6)
C2 C3 1.382(6)
C2 H2 0.9500
C3 C4 1.378(7)
C3 H3 0.9500
C4 C5 1.381(6)
C4 H4 0.9500
C5 N1 1.369(5)
C6 N3 1.350(6)
C6 C7 1.358(7)
C6 H6 0.9500
C7 C8 1.379(7)
C7 H7 0.9500
C8 N2 1.342(5)
C8 H8 0.9500
C9 N5 1.340(6)
C9 C10 1.354(7)
C9 H9 0.9500
C10 C11 1.403(8)
C10 H10 0.9500
C11 N4 1.340(6)
C11 H11 0.9500
C12 C17 1.400(7)
C12 C13 1.406(7)
C13 C14 1.379(7)
C13 H13 0.9500
C14 C15 1.375(9)
C14 H14 0.9500
C15 C16 1.371(9)
C15 H15 0.9500
C16 C17 1.395(8)
C16 H16 0.9500
C17 H17 0.9500
C18 N6 1.338(6)
C18 C19 1.376(7)
C18 H18 0.9500
C19 C20 1.362(7)
C19 H19 0.9500
C20 N7 1.339(6)
C20 H20 0.9500
C21 N8 1.340(6)
C21 C22 1.392(7)
C21 H21 0.9500
C22 C23 1.382(8)
C22 H22 0.9500
C23 N9 1.332(6)
C23 H23 0.9500
C24 C25 1.395(8)
C24 C29 1.409(8)
C25 C26 1.388(8)
C25 H25 0.9500
C26 C27 1.374(11)
C26 H26 0.9500
C27 C28 1.350(11)
C27 H27 0.9500
C28 C29 1.393(8)
C28 H28 0.9500
C29 H29 0.9500
C30 N11 1.365(5)
C30 C31 1.397(6)
C31 C32 1.384(6)
C31 H31 0.9500
C32 C33 1.377(6)
C32 H32 0.9500
C33 C34 1.383(6)
C33 H33 0.9500
C34 N11 1.353(5)
C35 N12 1.341(6)
C35 C36 1.383(6)
C35 H35 0.9500
C36 C37 1.362(7)
C36 H36 0.9500
C37 N13 1.360(6)
C37 H37 0.9500
C38 N14 1.340(5)
C38 C39 1.368(6)
C38 H38 0.9500
C39 C40 1.371(6)
C39 H39 0.9500
C40 N15 1.345(5)
C40 H40 0.9500
C41 C46 1.400(6)
C41 C42 1.407(6)
C42 C43 1.391(6)
C42 H42 0.9500
C43 C44 1.376(7)
C43 H43 0.9500
C44 C45 1.383(7)
C44 H44 0.9500
C45 C46 1.386(6)
C45 H45 0.9500
C46 H46 0.9500
C47 N16 1.339(6)
C47 C48 1.385(6)
C47 H47 0.9500
C48 C49 1.382(7)
C48 H48 0.9500
C49 N17 1.345(6)
C49 H49 0.9500
C50 N18 1.321(6)
C50 C51 1.386(7)
C50 H50 0.9500
C51 C52 1.365(7)
C51 H51 0.9500
C52 N19 1.341(6)
C52 H52 0.9500
C53 C54 1.399(7)
C53 C58 1.402(7)
C54 C55 1.395(7)
C54 H54 0.9500
C55 C56 1.365(9)
C55 H55 0.9500
C56 C57 1.386(8)
C56 H56 0.9500
C57 C58 1.373(7)
C57 H57 0.9500
C58 H58 0.9500
C59 C68 1.351(7)
C59 C60 1.352(7)
C59 S1 1.786(5)
C60 C61 1.393(7)
C60 H60 0.9500
C62 C67 1.369(7)
C62 C61 1.381(7)
C62 C63 1.525(7)
C63 C64A 1.499(13)
C63 C65B 1.501(11)
C63 C66A 1.545(13)
C63 C64B 1.547(11)
C63 C66B 1.554(11)
C63 C65A 1.564(13)
C67 C68 1.370(8)
C67 H67 0.9500
C68 H68 0.9500
Fe1 N10 1.909(4)
Fe1 N2 2.082(4)
Fe1 N4 2.119(4)
Fe1 N6 2.125(4)
Fe1 N1 2.144(4)
Fe1 N8 2.157(4)
Fe2 O2 1.913(3)
Fe2 N12 2.096(3)
Fe2 N16 2.097(4)
Fe2 N14 2.102(4)
Fe2 N11 2.112(4)
Fe2 N18 2.119(4)
N2 N3 1.371(5)
N4 N5 1.368(5)
N6 N7 1.370(5)
N8 N9 1.355(5)
N10 S1 1.504(4)
N12 N13 1.357(5)
N14 N15 1.365(5)
N16 N17 1.367(5)
N18 N19 1.359(5)
O1 S1 1.460(3)
O2 S1 1.512(3)
C61 H61 0.9500
C80A C75A 1.374(9)
C80A C79A 1.387(9)
C80A H80A 0.9500
C75A C76A 1.383(9)
C75A H75A 0.9500
C76A C77A 1.390(9)
C76A H76A 0.9500
C79A C78A 1.387(9)
C79A H79A 0.9500
C77A C78A 1.383(9)
C77A H77A 0.9500
C78A H78A 0.9500
C80B C75B 1.387(13)
C80B C79B 1.389(13)
C80B H80B 0.9500
C79B C78B 1.388(13)
C79B H79B 0.9500
C78B C77B 1.393(13)
C78B H78B 0.9500
C76B C75B 1.388(13)
C76B C77B 1.392(13)
C76B H76B 0.9500
C77B H77B 0.9500
C75B H75B 0.9500
C64A H64A 0.9800
C64A H64B 0.9800
C64A H64C 0.9800
C66A H66A 0.9800
C66A H66B 0.9800
C66A H66C 0.9800
C65A H65A 0.9800
C65A H65B 0.9800
C65A H65C 0.9800
C66B H66D 0.9800
C66B H66E 0.9800
C66B H66F 0.9800
C64B H64D 0.9800
C64B H64E 0.9800
C64B H64F 0.9800
C65B H65D 0.9800
C65B H65E 0.9800
C65B H65F 0.9800

loop_
_geom_hbond_atom_site_label_D
_geom_hbond_atom_site_label_H
_geom_hbond_atom_site_label_A
_geom_hbond_distance_DH
_geom_hbond_distance_HA
_geom_hbond_distance_DA
_geom_hbond_angle_DHA
_geom_hbond_site_symmetry_A
C48 H48 O1 0.95 2.47 3.391(6) 163.2 2_666
C8 H8 O1 0.95 2.35 3.131(6) 139.4 .

loop_
_geom_torsion_atom_site_label_1
_geom_torsion_atom_site_label_2
_geom_torsion_atom_site_label_3
_geom_torsion_atom_site_label_4
_geom_torsion
N5 B1 C1 N1 -58.6(5)
N3 B1 C1 N1 53.9(5)
C12 B1 C1 N1 172.6(4)
N5 B1 C1 C2 116.0(5)
N3 B1 C1 C2 -131.5(4)
C12 B1 C1 C2 -12.8(6)
N1 C1 C2 C3 -1.5(7)
B1 C1 C2 C3 -176.2(4)
C1 C2 C3 C4 0.2(7)
C2 C3 C4 C5 -0.2(8)
C3 C4 C5 N1 1.6(7)
C3 C4 C5 B2 -176.9(5)
N7 B2 C5 N1 -51.4(6)
N9 B2 C5 N1 60.7(5)
C24 B2 C5 N1 -174.7(4)
N7 B2 C5 C4 127.1(5)
N9 B2 C5 C4 -120.8(5)
C24 B2 C5 C4 3.8(7)
N3 C6 C7 C8 -1.6(6)
C6 C7 C8 N2 1.0(6)
N5 C9 C10 C11 1.3(6)
C9 C10 C11 N4 -0.8(6)
N5 B1 C12 C17 -24.3(7)
N3 B1 C12 C17 -141.8(5)
C1 B1 C12 C17 97.8(6)
N5 B1 C12 C13 162.0(4)
N3 B1 C12 C13 44.6(6)
C1 B1 C12 C13 -75.8(5)
C17 C12 C13 C14 5.2(8)
B1 C12 C13 C14 179.7(5)
C12 C13 C14 C15 -1.5(9)
C13 C14 C15 C16 -3.0(9)
C14 C15 C16 C17 3.4(9)
C15 C16 C17 C12 0.6(9)
C13 C12 C17 C16 -4.7(7)
B1 C12 C17 C16 -178.5(5)
N6 C18 C19 C20 0.5(7)
C18 C19 C20 N7 0.3(7)
N8 C21 C22 C23 0.1(7)
C21 C22 C23 N9 -1.1(7)
N7 B2 C24 C25 -45.9(7)
N9 B2 C24 C25 -161.1(5)
C5 B2 C24 C25 77.5(6)
N7 B2 C24 C29 144.3(5)
N9 B2 C24 C29 29.1(7)
C5 B2 C24 C29 -92.3(6)
C29 C24 C25 C26 -2.3(9)
B2 C24 C25 C26 -173.2(6)
C24 C25 C26 C27 0.0(11)
C25 C26 C27 C28 2.6(12)
C26 C27 C28 C29 -2.7(12)
C27 C28 C29 C24 0.2(11)
C25 C24 C29 C28 2.3(9)
B2 C24 C29 C28 172.4(6)
N19 B4 C30 N11 -57.0(5)
N17 B4 C30 N11 55.0(5)
C53 B4 C30 N11 179.2(4)
N19 B4 C30 C31 126.5(4)
N17 B4 C30 C31 -121.5(4)
C53 B4 C30 C31 2.7(6)
N11 C30 C31 C32 0.3(6)
B4 C30 C31 C32 176.9(4)
C30 C31 C32 C33 0.2(7)
C31 C32 C33 C34 -0.1(7)
C32 C33 C34 N11 -0.4(6)
C32 C33 C34 B3 178.0(4)
N15 B3 C34 N11 54.6(5)
N13 B3 C34 N11 -56.8(5)
C41 B3 C34 N11 176.1(4)
N15 B3 C34 C33 -123.8(4)
N13 B3 C34 C33 124.8(4)
C41 B3 C34 C33 -2.2(5)
N12 C35 C36 C37 -1.7(6)
C35 C36 C37 N13 2.6(6)
N14 C38 C39 C40 1.7(5)
C38 C39 C40 N15 -1.4(5)
N15 B3 C41 C46 45.4(5)
N13 B3 C41 C46 160.5(4)
C34 B3 C41 C46 -74.9(5)
N15 B3 C41 C42 -143.0(4)
N13 B3 C41 C42 -27.9(6)
C34 B3 C41 C42 96.7(5)
C46 C41 C42 C43 -5.1(7)
B3 C41 C42 C43 -177.1(4)
C41 C42 C43 C44 3.6(8)
C42 C43 C44 C45 -0.2(7)
C43 C44 C45 C46 -1.4(7)
C44 C45 C46 C41 -0.4(7)
C42 C41 C46 C45 3.4(6)
B3 C41 C46 C45 175.9(4)
N16 C47 C48 C49 1.8(6)
C47 C48 C49 N17 -2.0(6)
N18 C50 C51 C52 -2.0(6)
C50 C51 C52 N19 2.5(6)
N19 B4 C53 C54 -37.2(6)
N17 B4 C53 C54 -154.8(4)
C30 B4 C53 C54 84.5(6)
N19 B4 C53 C58 154.2(4)
N17 B4 C53 C58 36.5(7)
C30 B4 C53 C58 -84.2(5)
C58 C53 C54 C55 -1.3(7)
B4 C53 C54 C55 -170.8(5)
C53 C54 C55 C56 0.7(9)
C54 C55 C56 C57 0.4(9)
C55 C56 C57 C58 -0.8(9)
C56 C57 C58 C53 0.1(9)
C54 C53 C58 C57 0.9(8)
B4 C53 C58 C57 170.3(5)
C68 C59 C60 C61 3.1(10)
S1 C59 C60 C61 -174.7(5)
C67 C62 C63 C64A 11.8(15)
C61 C62 C63 C64A -166.6(13)
C67 C62 C63 C65B 156.2(10)
C61 C62 C63 C65B -22.1(12)
C67 C62 C63 C66A -111.3(14)
C61 C62 C63 C66A 70.4(14)
C67 C62 C63 C64B 30.2(11)
C61 C62 C63 C64B -148.1(10)
C67 C62 C63 C66B -80.5(11)
C61 C62 C63 C66B 101.2(11)
C67 C62 C63 C65A 134.2(12)
C61 C62 C63 C65A -44.1(12)
C61 C62 C67 C68 0.4(10)
C63 C62 C67 C68 -178.0(6)
C60 C59 C68 C67 -2.8(10)
S1 C59 C68 C67 175.0(5)
C62 C67 C68 C59 1.1(11)
C4 C5 N1 C1 -2.9(7)
B2 C5 N1 C1 175.5(4)
C4 C5 N1 Fe1 176.3(3)
B2 C5 N1 Fe1 -5.2(6)
C2 C1 N1 C5 2.9(6)
B1 C1 N1 C5 177.6(4)
C2 C1 N1 Fe1 -176.4(3)
B1 C1 N1 Fe1 -1.6(5)
C7 C8 N2 N3 0.0(5)
C7 C8 N2 Fe1 -157.9(3)
C7 C6 N3 N2 1.7(5)
C7 C6 N3 B1 174.5(4)
C8 N2 N3 C6 -1.0(5)
Fe1 N2 N3 C6 159.3(3)
C8 N2 N3 B1 -174.8(4)
Fe1 N2 N3 B1 -14.4(5)
N5 B1 N3 C6 -103.3(5)
C12 B1 N3 C6 22.6(7)
C1 B1 N3 C6 143.1(5)
N5 B1 N3 N2 68.7(5)
C12 B1 N3 N2 -165.3(4)
C1 B1 N3 N2 -44.9(5)
C10 C11 N4 N5 0.1(6)
C10 C11 N4 Fe1 -179.9(3)
C10 C9 N5 N4 -1.3(6)
C10 C9 N5 B1 -179.2(5)
C11 N4 N5 C9 0.7(5)
Fe1 N4 N5 C9 -179.3(3)
C11 N4 N5 B1 179.1(4)
Fe1 N4 N5 B1 -1.0(5)
N3 B1 N5 C9 120.1(5)
C12 B1 N5 C9 1.0(7)
C1 B1 N5 C9 -123.3(5)
N3 B1 N5 N4 -57.6(5)
C12 B1 N5 N4 -176.8(4)
C1 B1 N5 N4 59.0(5)
C19 C18 N6 N7 -1.1(6)
C19 C18 N6 Fe1 159.9(4)
C19 C20 N7 N6 -1.0(6)
C19 C20 N7 B2 -176.2(5)
C18 N6 N7 C20 1.3(5)
Fe1 N6 N7 C20 -162.0(3)
C18 N6 N7 B2 177.2(4)
Fe1 N6 N7 B2 13.9(5)
N9 B2 N7 C20 105.6(6)
C24 B2 N7 C20 -16.1(8)
C5 B2 N7 C20 -139.2(5)
N9 B2 N7 N6 -69.3(5)
C24 B2 N7 N6 169.0(4)
C5 B2 N7 N6 46.0(6)
C22 C21 N8 N9 0.9(6)
C22 C21 N8 Fe1 -157.1(4)
C22 C23 N9 N8 1.7(6)
C22 C23 N9 B2 175.4(5)
C21 N8 N9 C23 -1.6(6)
Fe1 N8 N9 C23 158.2(4)
C21 N8 N9 B2 -176.4(4)
Fe1 N8 N9 B2 -16.6(5)
N7 B2 N9 C23 -102.7(6)
C24 B2 N9 C23 17.2(8)
C5 B2 N9 C23 139.9(5)
N7 B2 N9 N8 70.5(5)
C24 B2 N9 N8 -169.6(4)
C5 B2 N9 N8 -46.9(5)
C33 C34 N11 C30 0.9(6)
B3 C34 N11 C30 -177.5(4)
C33 C34 N11 Fe2 -178.3(3)
B3 C34 N11 Fe2 3.3(5)
C31 C30 N11 C34 -0.9(6)
B4 C30 N11 C34 -177.5(4)
C31 C30 N11 Fe2 178.3(3)
B4 C30 N11 Fe2 1.7(5)
C36 C35 N12 N13 0.1(5)
C36 C35 N12 Fe2 158.3(3)
C35 N12 N13 C37 1.5(5)
Fe2 N12 N13 C37 -158.5(3)
C35 N12 N13 B3 169.7(4)
Fe2 N12 N13 B3 9.7(5)
C36 C37 N13 N12 -2.6(5)
C36 C37 N13 B3 -168.6(4)
N15 B3 N13 N12 -66.8(4)
C41 B3 N13 N12 173.5(3)
C34 B3 N13 N12 48.4(5)
N15 B3 N13 C37 98.1(5)
C41 B3 N13 C37 -21.6(6)
C34 B3 N13 C37 -146.7(4)
C39 C38 N14 N15 -1.4(5)
C39 C38 N14 Fe2 -167.2(3)
C39 C40 N15 N14 0.6(5)
C39 C40 N15 B3 169.9(4)
C38 N14 N15 C40 0.5(5)
Fe2 N14 N15 C40 167.8(3)
C38 N14 N15 B3 -170.7(4)
Fe2 N14 N15 B3 -3.4(5)
N13 B3 N15 C40 -105.9(5)
C41 B3 N15 C40 16.2(7)
C34 B3 N15 C40 137.8(5)
N13 B3 N15 N14 62.6(4)
C41 B3 N15 N14 -175.3(3)
C34 B3 N15 N14 -53.7(5)
C48 C47 N16 N17 -0.9(5)
C48 C47 N16 Fe2 -167.7(3)
C48 C49 N17 N16 1.5(6)
C48 C49 N17 B4 176.6(5)
C47 N16 N17 C49 -0.4(5)
Fe2 N16 N17 C49 167.8(3)
C47 N16 N17 B4 -176.3(4)
Fe2 N16 N17 B4 -8.1(5)
N19 B4 N17 C49 -109.4(5)
C53 B4 N17 C49 13.4(7)
C30 B4 N17 C49 134.9(5)
N19 B4 N17 N16 65.3(5)
C53 B4 N17 N16 -171.9(4)
C30 B4 N17 N16 -50.5(5)
C51 C50 N18 N19 0.7(6)
C51 C50 N18 Fe2 165.7(3)
C51 C52 N19 N18 -2.2(6)
C51 C52 N19 B4 -171.8(5)
C50 N18 N19 C52 0.9(5)
Fe2 N18 N19 C52 -165.5(3)
C50 N18 N19 B4 172.2(4)
Fe2 N18 N19 B4 5.9(5)
N17 B4 N19 C52 105.3(5)
C53 B4 N19 C52 -18.2(7)
C30 B4 N19 C52 -139.9(5)
N17 B4 N19 N18 -63.5(5)
C53 B4 N19 N18 173.0(4)
C30 B4 N19 N18 51.3(5)
Fe1 N10 S1 O1 47.6(5)
Fe1 N10 S1 O2 175.8(4)
Fe1 N10 S1 C59 -70.9(5)
Fe2 O2 S1 O1 63.4(5)
Fe2 O2 S1 N10 -68.1(5)
Fe2 O2 S1 C59 175.6(4)
C68 C59 S1 O1 -158.1(5)
C60 C59 S1 O1 19.7(5)
C68 C59 S1 N10 -32.8(5)
C60 C59 S1 N10 145.0(5)
C68 C59 S1 O2 86.4(5)
C60 C59 S1 O2 -95.8(5)
C67 C62 C61 C60 -0.1(9)
C63 C62 C61 C60 178.3(6)
C59 C60 C61 C62 -1.6(10)
C79A C80A C75A C76A 0.2(6)
C80A C75A C76A C77A 0.0(3)
C75A C80A C79A C78A -0.5(8)
C75A C76A C77A C78A 0.1(3)
C76A C77A C78A C79A -0.4(6)
C80A C79A C78A C77A 0.6(7)
C75B C80B C79B C78B -0.1(9)
C80B C79B C78B C77B 0.1(9)
C75B C76B C77B C78B 0.0(3)
C79B C78B C77B C76B 0.0(7)
C79B C80B C75B C76B 0.1(7)
C77B C76B C75B C80B 0.0(3)

loop_
_platon_squeeze_void_nr
_platon_squeeze_void_average_x
_platon_squeeze_void_average_y
_platon_squeeze_void_average_z
_platon_squeeze_void_volume
_platon_squeeze_void_count_electrons
_platon_squeeze_void_content
1 0.000 0.000 0.500 366 96 ' '
2 0.000 0.500 1.000 157 48 ' '
3 0.097 0.762 0.208 7 1 ' '
4 0.903 0.238 0.792 7 0 ' '
